data_7006917
loop_
_publ_author_name
'El-Kadri, Oussama M'
'Heeg, Mary Jane'
'Winter, Charles H.'

_publ_section_title
;
 Film growth precursor development for metal nitrides. Synthesis,
 structure, and volatility of molybdenum(VI) and tungsten(VI) complexes
 containing bis(imido)metal fragments and various nitrogen donor
 ligands.
;
_journal_issue 16
_journal_name_full 'Dalton transactions (Cambridge, England : 2003)'
_journal_page_first 1943
_journal_page_last 1953
_journal_paper_doi 10.1039/b515378f
_journal_year 2006
_chemical_formula_sum 'C32 H38 Mo N8'
_chemical_formula_weight 630.64
_chemical_name_systematic
;
?
;
_space_group_IT_number 14
_symmetry_cell_setting monoclinic
_symmetry_space_group_name_Hall '-P 2ybc'
_symmetry_space_group_name_H-M 'P 1 21/c 1'
_atom_sites_solution_hydrogens geom
_atom_sites_solution_primary direct
_atom_sites_solution_secondary difmap
_audit_creation_method SHELXL-97
_cell_angle_alpha 90.00
_cell_angle_beta 113.311(8)
_cell_angle_gamma 90.00
_cell_formula_units_Z 4
_cell_length_a 16.952(6)
_cell_length_b 10.658(4)
_cell_length_c 19.851(8)
_cell_measurement_reflns_used 1010
_cell_measurement_temperature 295(2)
_cell_measurement_theta_max 25.5
_cell_measurement_theta_min 2.7
_cell_volume 3294(2)
_computing_cell_refinement 'Bruker SAINT'
_computing_data_collection 'Bruker SMART'
_computing_data_reduction 'Bruker SAINT'
_computing_molecular_graphics SHELXTL-Plus
_computing_publication_material SHELXL-97
_computing_structure_refinement 'SHELXL-97 (Sheldrick, 1997)'
_computing_structure_solution 'SHELXS-97 (Sheldrick, 1990)'
_diffrn_ambient_temperature 295(2)
_diffrn_measured_fraction_theta_full 0.847
_diffrn_measured_fraction_theta_max 0.847
_diffrn_measurement_method 'SMART CCD'
_diffrn_radiation_monochromator graphite
_diffrn_radiation_source 'fine-focus sealed tube'
_diffrn_radiation_type MoK\a
_diffrn_radiation_wavelength 0.71073
_diffrn_reflns_av_R_equivalents 0.0397
_diffrn_reflns_av_sigmaI/netI 0.0489
_diffrn_reflns_limit_h_max 20
_diffrn_reflns_limit_h_min -21
_diffrn_reflns_limit_k_max 13
_diffrn_reflns_limit_k_min 0
_diffrn_reflns_limit_l_max 26
_diffrn_reflns_limit_l_min 0
_diffrn_reflns_number 18681
_diffrn_reflns_theta_full 28.43
_diffrn_reflns_theta_max 28.43
_diffrn_reflns_theta_min 2.10
_exptl_absorpt_coefficient_mu 0.431
_exptl_absorpt_correction_T_max 0.8465
_exptl_absorpt_correction_T_min 0.8134
_exptl_absorpt_correction_type multi-scan
_exptl_crystal_colour orange
_exptl_crystal_density_diffrn 1.272
_exptl_crystal_density_method 'not measured'
_exptl_crystal_description rhomboid
_exptl_crystal_F_000 1312
_exptl_crystal_size_max 0.50
_exptl_crystal_size_mid 0.40
_exptl_crystal_size_min 0.40
_refine_diff_density_max 0.571
_refine_diff_density_min -0.473
_refine_diff_density_rms 0.066
_refine_ls_extinction_method none
_refine_ls_goodness_of_fit_ref 1.033
_refine_ls_hydrogen_treatment mixed
_refine_ls_matrix_type full
_refine_ls_number_parameters 376
_refine_ls_number_reflns 7040
_refine_ls_number_restraints 0
_refine_ls_restrained_S_all 1.033
_refine_ls_R_factor_all 0.0827
_refine_ls_R_factor_gt 0.0418
_refine_ls_shift/su_max 0.000
_refine_ls_shift/su_mean 0.000
_refine_ls_structure_factor_coef Fsqd
_refine_ls_weighting_details 'calc w=1/[\s^2^(Fo^2^)+(0.0630P)^2^+0.5940P] where P=(Fo^2^+2Fc^2^)/3'
_refine_ls_weighting_scheme calc
_refine_ls_wR_factor_gt 0.1049
_refine_ls_wR_factor_ref 0.1235
_reflns_number_gt 4532
_reflns_number_total 7040
_reflns_threshold_expression >2sigma(I)
_cod_data_source_file b515378f.txt
_cod_data_source_block somo
_cod_depositor_comments
;
The following automatic conversions were performed:
'_exptl_absorpt_correction_type' value 'Multi-scan' changed to
'multi-scan' according to
'/home/saulius/struct/CIF-dictionaries/cif_core.dic' dictionary named
'cif_core.dic' version 2.4.1 from 2010-06-29.

Automatic conversion script
Id: cif_fix_enum 1527 2010-12-29 10:47:43Z saulius 
;
_cod_original_sg_symbol_H-M P2(1)/c
_cod_database_code 7006917

loop_
_symmetry_equiv_pos_as_xyz
'x, y, z'
'-x, y+1/2, -z+1/2'
'-x, -y, -z'
'x, -y-1/2, z-1/2'

loop_
_atom_site_label
_atom_site_type_symbol
_atom_site_fract_x
_atom_site_fract_y
_atom_site_fract_z
_atom_site_U_iso_or_equiv
_atom_site_adp_type
_atom_site_occupancy
_atom_site_symmetry_multiplicity
_atom_site_calc_flag
_atom_site_refinement_flags
_atom_site_disorder_assembly
_atom_site_disorder_group
Mo1 Mo 0.229505(16) 0.91947(3) 0.292096(13) 0.04969(11) Uani 1 1 d . . .
N1 N 0.12013(16) 0.9259(3) 0.27467(14) 0.0557(7) Uani 1 1 d . . .
C1 C 0.0452(2) 0.9615(4) 0.28804(19) 0.0668(10) Uani 1 1 d . . .
C2 C -0.0331(2) 0.9627(5) 0.2153(2) 0.0892(13) Uani 1 1 d . . .
H2A H -0.0234 1.0203 0.1822 0.107 Uiso 1 1 calc R . .
H2B H -0.0827 0.9884 0.2236 0.107 Uiso 1 1 calc R . .
H2C H -0.0422 0.8800 0.1944 0.107 Uiso 1 1 calc R . .
C3 C 0.0352(3) 0.8596(6) 0.3380(2) 0.1142(19) Uani 1 1 d . . .
H3A H 0.0278 0.7797 0.3139 0.137 Uiso 1 1 calc R . .
H3B H -0.0141 0.8775 0.3488 0.137 Uiso 1 1 calc R . .
H3C H 0.0856 0.8574 0.3829 0.137 Uiso 1 1 calc R . .
C4 C 0.0577(3) 1.0867(5) 0.3242(3) 0.117(2) Uani 1 1 d . . .
H4A H 0.1059 1.0834 0.3706 0.141 Uiso 1 1 calc R . .
H4B H 0.0070 1.1092 0.3318 0.141 Uiso 1 1 calc R . .
H4C H 0.0683 1.1483 0.2935 0.141 Uiso 1 1 calc R . .
N2 N 0.28168(17) 1.0402(3) 0.35095(14) 0.0606(7) Uani 1 1 d . . .
C5 C 0.3282(3) 1.1459(4) 0.3943(2) 0.0802(12) Uani 1 1 d . . .
C6 C 0.4169(3) 1.1009(6) 0.4448(3) 0.131(2) Uani 1 1 d . . .
H6A H 0.4117 1.0385 0.4776 0.157 Uiso 1 1 calc R . .
H6B H 0.4498 1.1705 0.4726 0.157 Uiso 1 1 calc R . .
H6C H 0.4454 1.0652 0.4160 0.157 Uiso 1 1 calc R . .
C7 C 0.3365(6) 1.2395(6) 0.3401(4) 0.214(5) Uani 1 1 d . . .
H7A H 0.3554 1.1970 0.3065 0.256 Uiso 1 1 calc R . .
H7B H 0.3776 1.3028 0.3661 0.256 Uiso 1 1 calc R . .
H7C H 0.2817 1.2780 0.3134 0.256 Uiso 1 1 calc R . .
C8 C 0.2841(4) 1.1977(7) 0.4398(4) 0.185(4) Uani 1 1 d . . .
H8A H 0.2312 1.2367 0.4085 0.222 Uiso 1 1 calc R . .
H8B H 0.3205 1.2589 0.4733 0.222 Uiso 1 1 calc R . .
H8C H 0.2723 1.1311 0.4669 0.222 Uiso 1 1 calc R . .
N3 N 0.23762(16) 0.9874(3) 0.19486(13) 0.0530(7) Uani 1 1 d . . .
N4 N 0.31772(16) 0.9609(3) 0.20325(14) 0.0566(7) Uani 1 1 d . . .
N5 N 0.35205(16) 0.8991(3) 0.26373(14) 0.0569(7) Uani 1 1 d . . .
C9 C 0.18433(19) 1.0394(3) 0.12586(16) 0.0519(8) Uani 1 1 d . . .
C10 C 0.1077(2) 1.0926(3) 0.11884(19) 0.0651(10) Uani 1 1 d . . .
H10 H 0.0926 1.0960 0.1590 0.078 Uiso 1 1 calc R . .
C11 C 0.0529(2) 1.1411(4) 0.0518(2) 0.0796(11) Uani 1 1 d . . .
H11 H 0.0007 1.1762 0.0472 0.095 Uiso 1 1 calc R . .
C12 C 0.0745(3) 1.1380(4) -0.0072(2) 0.0818(12) Uani 1 1 d . . .
H12 H 0.0379 1.1719 -0.0518 0.098 Uiso 1 1 calc R . .
C13 C 0.1505(3) 1.0847(5) -0.0004(2) 0.0928(15) Uani 1 1 d . . .
H13 H 0.1651 1.0821 -0.0409 0.111 Uiso 1 1 calc R . .
C14 C 0.2063(2) 1.0344(5) 0.06571(19) 0.0793(12) Uani 1 1 d . . .
H14 H 0.2577 0.9978 0.0696 0.095 Uiso 1 1 calc R . .
C15 C 0.44092(19) 0.8735(4) 0.28740(17) 0.0573(9) Uani 1 1 d . . .
C16 C 0.4718(2) 0.7693(4) 0.3310(2) 0.0782(11) Uani 1 1 d . . .
H16 H 0.4352 0.7193 0.3440 0.094 Uiso 1 1 calc R . .
C17 C 0.5584(3) 0.7399(5) 0.3552(2) 0.0951(14) Uani 1 1 d . . .
H17 H 0.5796 0.6689 0.3839 0.114 Uiso 1 1 calc R . .
C18 C 0.6121(3) 0.8133(6) 0.3373(3) 0.1012(17) Uani 1 1 d . . .
H18 H 0.6700 0.7926 0.3537 0.121 Uiso 1 1 calc R . .
C19 C 0.5821(3) 0.9169(5) 0.2957(3) 0.0988(16) Uani 1 1 d . . .
H19 H 0.6197 0.9671 0.2839 0.119 Uiso 1 1 calc R . .
C20 C 0.4955(2) 0.9496(4) 0.2704(2) 0.0777(11) Uani 1 1 d . . .
H20 H 0.4752 1.0217 0.2424 0.093 Uiso 1 1 calc R . .
N6 N 0.26908(17) 0.7619(3) 0.36218(14) 0.0600(7) Uani 1 1 d . . .
N7 N 0.25429(17) 0.6676(3) 0.31540(16) 0.0599(7) Uani 1 1 d . . .
N8 N 0.22039(15) 0.7164(3) 0.25051(14) 0.0546(7) Uani 1 1 d . . .
C21 C 0.3140(2) 0.7330(4) 0.43750(19) 0.0731(11) Uani 1 1 d . . .
C22 C 0.3658(3) 0.6287(5) 0.4601(2) 0.0968(15) Uani 1 1 d . . .
H22 H 0.3712 0.5734 0.4259 0.116 Uiso 1 1 calc R . .
C23 C 0.4099(4) 0.6076(8) 0.5348(4) 0.138(3) Uani 1 1 d . . .
H23 H 0.4447 0.5371 0.5506 0.166 Uiso 1 1 calc R . .
C24 C 0.4030(4) 0.6886(9) 0.5850(3) 0.153(4) Uani 1 1 d . . .
H24 H 0.4334 0.6737 0.6348 0.183 Uiso 1 1 calc R . .
C25 C 0.3519(4) 0.7915(8) 0.5625(3) 0.134(3) Uani 1 1 d . . .
H25 H 0.3472 0.8468 0.5970 0.161 Uiso 1 1 calc R . .
C26 C 0.3064(3) 0.8143(5) 0.4879(2) 0.0963(15) Uani 1 1 d . . .
H26 H 0.2711 0.8843 0.4725 0.116 Uiso 1 1 calc R . .
C27 C 0.19300(18) 0.6341(4) 0.18992(18) 0.0547(8) Uani 1 1 d . . .
C28 C 0.2032(2) 0.5055(4) 0.1966(2) 0.0692(10) Uani 1 1 d . . .
H28 H 0.2300 0.4688 0.2426 0.083 Uiso 1 1 calc R . .
C29 C 0.1730(3) 0.4321(4) 0.1341(3) 0.0834(13) Uani 1 1 d . . .
H29 H 0.1796 0.3454 0.1386 0.100 Uiso 1 1 calc R . .
C30 C 0.1341(3) 0.4833(6) 0.0664(3) 0.0905(13) Uani 1 1 d . . .
H30 H 0.1146 0.4328 0.0248 0.109 Uiso 1 1 calc R . .
C31 C 0.1241(3) 0.6092(5) 0.0604(2) 0.0989(15) Uani 1 1 d . . .
H31 H 0.0972 0.6450 0.0142 0.119 Uiso 1 1 calc R . .
C32 C 0.1530(3) 0.6858(4) 0.1214(2) 0.0784(12) Uani 1 1 d . . .
H32 H 0.1454 0.7722 0.1161 0.094 Uiso 1 1 calc R . .

loop_
_atom_site_aniso_label
_atom_site_aniso_U_11
_atom_site_aniso_U_22
_atom_site_aniso_U_33
_atom_site_aniso_U_23
_atom_site_aniso_U_13
_atom_site_aniso_U_12
Mo1 0.04891(15) 0.0574(2) 0.04348(15) 0.00332(13) 0.01906(11) 0.00675(12)
N1 0.0534(14) 0.067(2) 0.0507(14) 0.0093(13) 0.0252(11) 0.0083(12)
C1 0.0505(18) 0.089(3) 0.066(2) -0.003(2) 0.0293(16) 0.0022(17)
C2 0.056(2) 0.123(4) 0.083(3) 0.011(3) 0.0220(19) 0.003(2)
C3 0.080(3) 0.188(6) 0.089(3) 0.033(4) 0.048(2) 0.004(3)
C4 0.082(3) 0.136(5) 0.137(4) -0.050(4) 0.047(3) 0.017(3)
N2 0.0675(17) 0.062(2) 0.0522(15) 0.0035(13) 0.0238(13) 0.0058(14)
C5 0.072(2) 0.081(3) 0.075(2) -0.019(2) 0.0149(19) -0.004(2)
C6 0.077(3) 0.142(5) 0.135(5) -0.019(4) 0.002(3) -0.012(3)
C7 0.331(11) 0.089(5) 0.122(5) 0.017(4) -0.017(6) -0.088(6)
C8 0.113(4) 0.212(8) 0.218(7) -0.160(7) 0.052(4) -0.028(5)
N3 0.0499(13) 0.062(2) 0.0495(14) 0.0064(13) 0.0225(11) 0.0026(12)
N4 0.0478(14) 0.071(2) 0.0524(15) -0.0037(13) 0.0209(12) -0.0015(12)
N5 0.0469(14) 0.072(2) 0.0503(14) 0.0013(13) 0.0177(11) 0.0062(12)
C9 0.0545(17) 0.046(2) 0.0517(17) 0.0051(14) 0.0177(14) -0.0059(13)
C10 0.068(2) 0.067(3) 0.0587(19) 0.0077(17) 0.0229(16) 0.0094(17)
C11 0.070(2) 0.082(3) 0.073(3) 0.011(2) 0.0140(19) 0.015(2)
C12 0.083(3) 0.082(3) 0.060(2) 0.015(2) 0.0062(19) -0.003(2)
C13 0.088(3) 0.133(5) 0.055(2) 0.017(2) 0.026(2) -0.014(3)
C14 0.060(2) 0.120(4) 0.059(2) 0.012(2) 0.0248(17) -0.001(2)
C15 0.0430(16) 0.079(3) 0.0498(17) -0.0111(16) 0.0181(13) 0.0033(15)
C16 0.0532(19) 0.097(3) 0.081(2) 0.007(2) 0.0227(18) 0.010(2)
C17 0.058(2) 0.119(4) 0.093(3) 0.012(3) 0.014(2) 0.023(2)
C18 0.048(2) 0.144(5) 0.100(3) -0.012(3) 0.017(2) 0.019(3)
C19 0.052(2) 0.141(5) 0.103(3) -0.014(3) 0.031(2) -0.016(3)
C20 0.0533(19) 0.099(3) 0.078(2) -0.001(2) 0.0236(18) -0.0037(19)
N6 0.0608(15) 0.067(2) 0.0505(14) 0.0103(14) 0.0203(12) 0.0058(14)
N7 0.0529(14) 0.060(2) 0.0655(17) 0.0126(16) 0.0224(13) 0.0042(13)
N8 0.0527(14) 0.055(2) 0.0567(15) 0.0060(13) 0.0219(12) 0.0043(12)
C21 0.062(2) 0.096(3) 0.055(2) 0.024(2) 0.0164(16) -0.011(2)
C22 0.080(3) 0.109(4) 0.087(3) 0.046(3) 0.018(2) 0.004(3)
C23 0.092(4) 0.181(7) 0.111(4) 0.093(5) 0.007(3) -0.011(4)
C24 0.109(5) 0.253(10) 0.067(3) 0.071(5) 0.003(3) -0.067(5)
C25 0.133(5) 0.207(8) 0.051(3) 0.011(3) 0.024(3) -0.056(5)
C26 0.096(3) 0.134(5) 0.052(2) 0.008(2) 0.022(2) -0.009(3)
C27 0.0445(16) 0.055(2) 0.069(2) -0.0074(17) 0.0279(15) -0.0007(14)
C28 0.0526(19) 0.059(3) 0.097(3) -0.001(2) 0.0308(19) 0.0022(16)
C29 0.074(2) 0.050(3) 0.135(4) -0.017(3) 0.051(3) -0.0023(19)
C30 0.088(3) 0.083(4) 0.100(3) -0.032(3) 0.037(3) -0.005(2)
C31 0.116(4) 0.100(5) 0.071(3) -0.013(3) 0.027(3) -0.005(3)
C32 0.091(3) 0.073(3) 0.064(2) -0.007(2) 0.022(2) 0.003(2)

loop_
_atom_type_symbol
_atom_type_description
_atom_type_scat_dispersion_real
_atom_type_scat_dispersion_imag
_atom_type_scat_source
C C 0.0033 0.0016 'International Tables Vol C Tables 4.2.6.8 and 6.1.1.4'
H H 0.0000 0.0000 'International Tables Vol C Tables 4.2.6.8 and 6.1.1.4'
N N 0.0061 0.0033 'International Tables Vol C Tables 4.2.6.8 and 6.1.1.4'
Mo Mo -1.6832 0.6857 'International Tables Vol C Tables 4.2.6.8 and 6.1.1.4'

loop_
_geom_angle_atom_site_label_1
_geom_angle_atom_site_label_2
_geom_angle_atom_site_label_3
_geom_angle
_geom_angle_site_symmetry_1
_geom_angle_site_symmetry_3
_geom_angle_publ_flag
N2 Mo1 N1 108.89(13) . . ?
N2 Mo1 N6 101.69(13) . . ?
N1 Mo1 N6 101.35(11) . . ?
N2 Mo1 N3 99.29(12) . . ?
N1 Mo1 N3 104.65(11) . . ?
N6 Mo1 N3 138.93(11) . . ?
N2 Mo1 N8 152.55(11) . . ?
N1 Mo1 N8 92.89(11) . . ?
N6 Mo1 N8 56.45(10) . . ?
N3 Mo1 N8 90.79(11) . . ?
N2 Mo1 N5 88.10(12) . . ?
N1 Mo1 N5 156.70(11) . . ?
N6 Mo1 N5 90.22(10) . . ?
N3 Mo1 N5 55.57(9) . . ?
N8 Mo1 N5 76.63(10) . . ?
C1 N1 Mo1 155.9(2) . . ?
N1 C1 C4 110.9(3) . . ?
N1 C1 C2 109.0(3) . . ?
C4 C1 C2 110.7(4) . . ?
N1 C1 C3 105.3(3) . . ?
C4 C1 C3 110.8(4) . . ?
C2 C1 C3 110.0(4) . . ?
C5 N2 Mo1 174.0(3) . . ?
N2 C5 C8 111.4(4) . . ?
N2 C5 C7 105.8(4) . . ?
C8 C5 C7 113.4(6) . . ?
N2 C5 C6 108.1(4) . . ?
C8 C5 C6 108.7(5) . . ?
C7 C5 C6 109.3(5) . . ?
N4 N3 C9 115.5(2) . . ?
N4 N3 Mo1 104.16(18) . . ?
C9 N3 Mo1 140.0(2) . . ?
N5 N4 N3 106.7(2) . . ?
N4 N5 C15 115.9(3) . . ?
N4 N5 Mo1 93.41(17) . . ?
C15 N5 Mo1 149.0(2) . . ?
C10 C9 C14 119.6(3) . . ?
C10 C9 N3 118.3(3) . . ?
C14 C9 N3 122.1(3) . . ?
C9 C10 C11 120.0(4) . . ?
C12 C11 C10 120.7(4) . . ?
C11 C12 C13 119.4(4) . . ?
C12 C13 C14 121.2(4) . . ?
C9 C14 C13 119.1(4) . . ?
C20 C15 C16 120.4(3) . . ?
C20 C15 N5 122.6(3) . . ?
C16 C15 N5 117.0(3) . . ?
C15 C16 C17 119.1(4) . . ?
C18 C17 C16 120.6(5) . . ?
C17 C18 C19 120.3(4) . . ?
C18 C19 C20 120.8(4) . . ?
C15 C20 C19 118.7(4) . . ?
N7 N6 C21 116.6(3) . . ?
N7 N6 Mo1 102.65(18) . . ?
C21 N6 Mo1 139.9(3) . . ?
N8 N7 N6 106.2(3) . . ?
N7 N8 C27 117.8(3) . . ?
N7 N8 Mo1 94.6(2) . . ?
C27 N8 Mo1 147.6(2) . . ?
C26 C21 C22 120.4(4) . . ?
C26 C21 N6 117.9(4) . . ?
C22 C21 N6 121.7(4) . . ?
C21 C22 C23 118.8(6) . . ?
C24 C23 C22 120.9(7) . . ?
C23 C24 C25 120.1(5) . . ?
C24 C25 C26 120.1(7) . . ?
C21 C26 C25 119.6(6) . . ?
C32 C27 C28 119.2(4) . . ?
C32 C27 N8 117.6(3) . . ?
C28 C27 N8 123.3(3) . . ?
C27 C28 C29 119.2(4) . . ?
C30 C29 C28 121.6(4) . . ?
C31 C30 C29 118.8(4) . . ?
C30 C31 C32 121.4(5) . . ?
C27 C32 C31 119.8(4) . . ?

loop_
_geom_bond_atom_site_label_1
_geom_bond_atom_site_label_2
_geom_bond_distance
_geom_bond_site_symmetry_2
_geom_bond_publ_flag
Mo1 N2 1.728(3) . ?
Mo1 N1 1.748(3) . ?
Mo1 N6 2.113(3) . ?
Mo1 N3 2.116(3) . ?
Mo1 N8 2.300(3) . ?
Mo1 N5 2.368(3) . ?
N1 C1 1.447(4) . ?
C1 C4 1.490(6) . ?
C1 C2 1.526(5) . ?
C1 C3 1.526(6) . ?
N2 C5 1.447(5) . ?
C5 C8 1.486(7) . ?
C5 C7 1.514(8) . ?
C5 C6 1.518(6) . ?
N3 N4 1.331(3) . ?
N3 C9 1.421(4) . ?
N4 N5 1.289(4) . ?
N5 C15 1.416(4) . ?
C9 C10 1.373(5) . ?
C9 C14 1.385(5) . ?
C10 C11 1.386(5) . ?
C11 C12 1.361(6) . ?
C12 C13 1.364(6) . ?
C13 C14 1.387(5) . ?
C15 C20 1.370(5) . ?
C15 C16 1.378(5) . ?
C16 C17 1.387(5) . ?
C17 C18 1.350(7) . ?
C18 C19 1.351(7) . ?
C19 C20 1.395(6) . ?
N6 N7 1.324(4) . ?
N6 C21 1.417(4) . ?
N7 N8 1.294(4) . ?
N8 C27 1.410(4) . ?
C21 C26 1.367(6) . ?
C21 C22 1.377(6) . ?
C22 C23 1.390(7) . ?
C23 C24 1.358(10) . ?
C24 C25 1.359(10) . ?
C25 C26 1.394(6) . ?
C27 C32 1.372(5) . ?
C27 C28 1.381(5) . ?
C28 C29 1.383(6) . ?
C29 C30 1.356(6) . ?
C30 C31 1.352(7) . ?
C31 C32 1.379(6) . ?
